data_1502804
loop_
_publ_author_name
'Chokpaiboon, Supichar'
'Sommit, Damrong'
'Teerawatananond, Thapong'
'Muangsin, Nongnuj'
'Bunyapaiboonsri, Taridaporn'
'Pudhom, Khanitha'

_publ_section_title
;
 Cytotoxic nor-chamigrane and chamigrane endoperoxides from a
 basidiomycetous fungus.
;
_journal_issue 5
_journal_name_full 'Journal of natural products'
_journal_page_first 1005
_journal_page_last 1007
_journal_paper_doi 10.1021/np100103j
_journal_volume 73
_journal_year 2010
_chemical_formula_sum 'C17 H30 O4'
_chemical_formula_weight 298.41
_chemical_name_systematic
;
 ?
;
_space_group_IT_number 19
_symmetry_cell_setting orthorhombic
_symmetry_space_group_name_Hall 'P 2ac 2ab'
_symmetry_space_group_name_H-M 'P 21 21 21'
_atom_sites_solution_hydrogens geom
_atom_sites_solution_primary direct
_atom_sites_solution_secondary difmap
_audit_creation_method SHELXL-97
_audit_update_record
;
2010-01-13 # Formatted by publCIF
;
_cell_angle_alpha 90.00
_cell_angle_beta 90.00
_cell_angle_gamma 90.00
_cell_formula_units_Z 4
_cell_length_a 7.35260(10)
_cell_length_b 12.4749(3)
_cell_length_c 13.9626(3)
_cell_measurement_temperature 293(2)
_cell_measurement_theta_max 33.25
_cell_measurement_theta_min 2.19
_cell_volume 1280.69(4)
_computing_structure_refinement 'SHELXL-97 (Sheldrick, 1997)'
_diffrn_ambient_temperature 293(2)
_diffrn_measured_fraction_theta_full 0.991
_diffrn_measured_fraction_theta_max 0.991
_diffrn_measurement_device_type 'APEX II'
_diffrn_radiation_monochromator graphite
_diffrn_radiation_source 'fine-focus sealed tube'
_diffrn_radiation_type MoK\a
_diffrn_radiation_wavelength 0.71073
_diffrn_reflns_av_R_equivalents 0.0282
_diffrn_reflns_av_sigmaI/netI 0.0244
_diffrn_reflns_limit_h_max 11
_diffrn_reflns_limit_h_min -9
_diffrn_reflns_limit_k_max 18
_diffrn_reflns_limit_k_min -19
_diffrn_reflns_limit_l_max 18
_diffrn_reflns_limit_l_min -21
_diffrn_reflns_number 15534
_diffrn_reflns_theta_full 33.25
_diffrn_reflns_theta_max 33.25
_diffrn_reflns_theta_min 2.19
_exptl_absorpt_coefficient_mu 0.108
_exptl_absorpt_correction_T_max 0.9809
_exptl_absorpt_correction_T_min 0.9726
_exptl_absorpt_correction_type none
_exptl_crystal_colour colourless
_exptl_crystal_density_diffrn 1.548
_exptl_crystal_density_method 'not measured'
_exptl_crystal_description Prism
_exptl_crystal_F_000 656
_exptl_crystal_size_max 0.26
_exptl_crystal_size_mid 0.20
_exptl_crystal_size_min 0.18
_refine_diff_density_max 0.311
_refine_diff_density_min -0.155
_refine_diff_density_rms 0.044
_refine_ls_abs_structure_details 'Flack H D (1983), Acta Cryst. A39, 876-881'
_refine_ls_abs_structure_Flack -0.1(8)
_refine_ls_extinction_method none
_refine_ls_goodness_of_fit_ref 1.059
_refine_ls_hydrogen_treatment mixed
_refine_ls_matrix_type full
_refine_ls_number_parameters 163
_refine_ls_number_reflns 4861
_refine_ls_number_restraints 174
_refine_ls_restrained_S_all 1.041
_refine_ls_R_factor_all 0.0533
_refine_ls_R_factor_gt 0.0422
_refine_ls_shift/su_max 0.000
_refine_ls_shift/su_mean 0.000
_refine_ls_structure_factor_coef Fsqd
_refine_ls_weighting_details 'calc w=1/[\s^2^(Fo^2^)+(0.0739P)^2^+0.1030P] where P=(Fo^2^+2Fc^2^)/3'
_refine_ls_weighting_scheme calc
_refine_ls_wR_factor_gt 0.1158
_refine_ls_wR_factor_ref 0.1274
_reflns_number_gt 4207
_reflns_number_total 4861
_reflns_threshold_expression >2sigma(I)
_cod_data_source_file np100103j_si_001.cif
_cod_data_source_block 522111_1_0m
_cod_database_code 1502804

loop_
_symmetry_equiv_pos_as_xyz
'x, y, z'
'-x+1/2, -y, z+1/2'
'x+1/2, -y+1/2, -z'
'-x, y+1/2, -z+1/2'

loop_
_atom_site_label
_atom_site_type_symbol
_atom_site_fract_x
_atom_site_fract_y
_atom_site_fract_z
_atom_site_U_iso_or_equiv
_atom_site_adp_type
_atom_site_occupancy
_atom_site_symmetry_multiplicity
_atom_site_calc_flag
_atom_site_refinement_flags
C1 C 0.48794(15) 0.29457(8) 0.18513(7) 0.02891(18) Uani 1 1 d U
H1A H 0.5510 0.2331 0.2117 0.035 Uiso 1 1 calc R
H1B H 0.3589 0.2859 0.1974 0.035 Uiso 1 1 calc R
C2 C 0.52103(15) 0.30012(8) 0.07823(7) 0.02979(19) Uani 1 1 d U
H2 H 0.4768 0.2328 0.0506 0.036 Uiso 1 1 calc R
C3 C 0.41115(18) 0.39061(9) 0.03329(7) 0.0334(2) Uani 1 1 d U
H3 H 0.2821 0.3720 0.0391 0.040 Uiso 1 1 calc R
C4 C 0.4393(2) 0.49824(9) 0.08227(9) 0.0414(3) Uani 1 1 d U
H4A H 0.3431 0.5468 0.0627 0.050 Uiso 1 1 calc R
H4B H 0.5540 0.5285 0.0612 0.050 Uiso 1 1 calc R
C5 C 0.44001(17) 0.48990(9) 0.19221(8) 0.0353(2) Uani 1 1 d U
H5A H 0.3157 0.4805 0.2139 0.042 Uiso 1 1 calc R
H5B H 0.4839 0.5572 0.2183 0.042 Uiso 1 1 calc R
C6 C 0.55681(13) 0.39792(7) 0.23367(6) 0.02292(15) Uani 1 1 d U
C7 C 0.76191(14) 0.41036(9) 0.20393(7) 0.02897(19) Uani 1 1 d U
C8 C 0.88151(16) 0.32610(11) 0.25294(9) 0.0384(2) Uani 1 1 d U
C9 C 0.86165(19) 0.32098(13) 0.35991(9) 0.0478(3) Uani 1 1 d U
H9A H 0.9066 0.3869 0.3882 0.057 Uiso 1 1 calc R
H9B H 0.9336 0.2620 0.3848 0.057 Uiso 1 1 calc R
C10 C 0.66285(19) 0.30514(11) 0.38713(9) 0.0410(3) Uani 1 1 d U
H10A H 0.6530 0.3059 0.4564 0.049 Uiso 1 1 calc R
H10B H 0.6242 0.2350 0.3652 0.049 Uiso 1 1 calc R
C11 C 0.53253(14) 0.38960(9) 0.34610(7) 0.02939(19) Uani 1 1 d U
C12 C 0.5600(2) 0.49656(11) 0.39869(9) 0.0447(3) Uani 1 1 d U
H12A H 0.4784 0.5493 0.3729 0.067 Uiso 1 1 calc R
H12B H 0.6832 0.5202 0.3904 0.067 Uiso 1 1 calc R
H12C H 0.5355 0.4870 0.4657 0.067 Uiso 1 1 calc R
C13 C 0.33899(19) 0.35238(14) 0.37226(10) 0.0505(3) Uani 1 1 d U
H13A H 0.3137 0.2854 0.3411 0.076 Uiso 1 1 calc R
H13B H 0.2526 0.4052 0.3516 0.076 Uiso 1 1 calc R
H13C H 0.3301 0.3433 0.4404 0.076 Uiso 1 1 calc R
C14 C 0.8507(2) 0.52059(12) 0.22106(11) 0.0493(3) Uani 1 1 d U
H14A H 0.7788 0.5753 0.1910 0.074 Uiso 1 1 calc R
H14B H 0.9709 0.5209 0.1942 0.074 Uiso 1 1 calc R
H14C H 0.8578 0.5342 0.2886 0.074 Uiso 1 1 calc R
O1 O 0.98656(15) 0.27035(11) 0.20889(9) 0.0633(4) Uani 1 1 d U
O2 O 0.44985(17) 0.40432(8) -0.06559(6) 0.0484(2) Uani 1 1 d U
H2O H 0.4356 0.3472 -0.0936 0.073 Uiso 1 1 calc R
O3 O 0.71217(13) 0.30474(8) 0.06124(6) 0.0404(2) Uani 1 1 d U
O4 O 0.78256(13) 0.40466(8) 0.10154(6) 0.0399(2) Uani 1 1 d U

loop_
_atom_site_aniso_label
_atom_site_aniso_U_11
_atom_site_aniso_U_22
_atom_site_aniso_U_33
_atom_site_aniso_U_23
_atom_site_aniso_U_13
_atom_site_aniso_U_12
C1 0.0381(5) 0.0229(4) 0.0257(4) -0.0011(3) -0.0018(3) -0.0048(3)
C2 0.0396(5) 0.0242(4) 0.0255(4) -0.0054(3) -0.0027(3) -0.0012(4)
C3 0.0448(6) 0.0317(5) 0.0237(4) -0.0025(4) -0.0080(4) 0.0007(4)
C4 0.0658(8) 0.0264(5) 0.0319(5) -0.0015(4) -0.0153(5) 0.0086(5)
C5 0.0482(6) 0.0285(5) 0.0293(5) -0.0067(4) -0.0093(4) 0.0122(4)
C6 0.0268(4) 0.0211(3) 0.0208(3) -0.0029(3) -0.0006(3) -0.0001(3)
C7 0.0306(4) 0.0329(5) 0.0234(4) -0.0023(3) 0.0013(3) -0.0051(4)
C8 0.0300(5) 0.0490(6) 0.0363(5) -0.0079(5) -0.0048(4) 0.0058(4)
C9 0.0443(6) 0.0637(8) 0.0355(6) 0.0024(6) -0.0087(5) 0.0168(6)
C10 0.0516(7) 0.0429(6) 0.0283(5) 0.0077(5) -0.0019(4) 0.0030(5)
C11 0.0322(4) 0.0344(5) 0.0216(4) -0.0030(4) 0.0018(3) -0.0002(4)
C12 0.0596(7) 0.0452(6) 0.0294(5) -0.0152(5) -0.0019(5) 0.0017(6)
C13 0.0413(6) 0.0756(10) 0.0345(6) -0.0049(6) 0.0122(5) -0.0115(6)
C14 0.0541(7) 0.0509(7) 0.0429(6) -0.0018(6) -0.0010(6) -0.0272(6)
O1 0.0481(5) 0.0860(9) 0.0559(6) -0.0253(6) -0.0088(5) 0.0292(6)
O2 0.0772(7) 0.0446(5) 0.0235(3) -0.0002(3) -0.0085(4) -0.0051(5)
O3 0.0409(4) 0.0492(5) 0.0313(4) -0.0154(4) 0.0027(3) 0.0051(4)
O4 0.0417(4) 0.0532(5) 0.0249(3) -0.0030(3) 0.0065(3) -0.0128(4)

loop_
_atom_type_symbol
_atom_type_description
_atom_type_scat_dispersion_real
_atom_type_scat_dispersion_imag
_atom_type_scat_source
C C 0.0033 0.0016 'International Tables Vol C Tables 4.2.6.8 and 6.1.1.4'
H H 0.0000 0.0000 'International Tables Vol C Tables 4.2.6.8 and 6.1.1.4'
O O 0.0106 0.0060 'International Tables Vol C Tables 4.2.6.8 and 6.1.1.4'

loop_
_geom_angle_atom_site_label_1
_geom_angle_atom_site_label_2
_geom_angle_atom_site_label_3
_geom_angle
C2 C1 C6 110.02(8)
O3 C2 C1 108.92(8)
O3 C2 C3 115.09(10)
C1 C2 C3 110.78(9)
O2 C3 C4 107.67(10)
O2 C3 C2 112.55(10)
C4 C3 C2 113.39(9)
C3 C4 C5 112.92(9)
C4 C5 C6 115.20(9)
C1 C6 C5 105.88(8)
C1 C6 C7 106.35(8)
C5 C6 C7 111.15(9)
C1 C6 C11 110.11(8)
C5 C6 C11 110.94(8)
C7 C6 C11 112.12(7)
O4 C7 C8 110.44(9)
O4 C7 C14 98.84(9)
C8 C7 C14 107.44(10)
O4 C7 C6 111.02(8)
C8 C7 C6 111.41(9)
C14 C7 C6 116.98(10)
O1 C8 C9 122.96(13)
O1 C8 C7 122.34(12)
C9 C8 C7 114.68(10)
C8 C9 C10 110.30(11)
C9 C10 C11 114.63(10)
C10 C11 C12 109.61(10)
C10 C11 C13 106.33(10)
C12 C11 C13 105.65(10)
C10 C11 C6 110.16(8)
C12 C11 C6 113.71(9)
C13 C11 C6 111.04(9)
C2 O3 O4 108.61(8)
C7 O4 O3 112.77(8)

loop_
_geom_bond_atom_site_label_1
_geom_bond_atom_site_label_2
_geom_bond_distance
C1 C2 1.5139(14)
C1 C6 1.5421(13)
C2 O3 1.4265(14)
C2 C3 1.5235(15)
C3 O2 1.4201(14)
C3 C4 1.5208(15)
C4 C5 1.5385(16)
C5 C6 1.5457(13)
C6 C7 1.5718(14)
C6 C11 1.5834(13)
C7 O4 1.4393(12)
C7 C8 1.5318(16)
C7 C14 1.5410(16)
C8 O1 1.2077(16)
C8 C9 1.5021(17)
C9 C10 1.523(2)
C10 C11 1.5351(17)
C11 C12 1.5364(16)
C11 C13 1.5408(17)
O3 O4 1.4622(13)

loop_
_cod_related_entry_id
_cod_related_entry_code
_cod_related_entry_database
1 29214914 ChemSpider
